data_4081608
loop_
_publ_author_name
'Xu, Liang-Jin'
'Wang, Jin-Yun'
'Zhang, Li-Yi'
'Shi, Lin-Xi'
'Chen, Zhong-Ning'

_publ_section_title
;
 Structures and Phosphorescence Properties of Triphosphine-Supported
 Au2Ag2and Au8Ag4Alkynyl Cluster Complexes
;
_journal_issue 19
_journal_name_full Organometallics
_journal_page_first 5402
_journal_paper_doi 10.1021/om400685y
_journal_volume 32
_journal_year 2013
_chemical_formula_sum 'C73.5 H57 Ag2 Au4 Cl4 O4 P3'
_chemical_formula_weight 2242.50
_chemical_name_systematic
; 
 ? 
;
_space_group_IT_number 2
_symmetry_cell_setting triclinic
_symmetry_space_group_name_Hall '-P 1'
_symmetry_space_group_name_H-M 'P -1'
_atom_sites_solution_hydrogens geom
_atom_sites_solution_primary direct
_atom_sites_solution_secondary difmap
_audit_creation_method SHELXL-97
_cell_angle_alpha 63.603(6)
_cell_angle_beta 77.655(9)
_cell_angle_gamma 65.354(7)
_cell_formula_units_Z 2
_cell_length_a 15.890(2)
_cell_length_b 16.609(2)
_cell_length_c 17.780(3)
_cell_measurement_temperature 293(2)
_cell_volume 3818.0(10)
_computing_structure_refinement 'SHELXL-97 (Sheldrick, 1997)'
_computing_structure_solution 'SHELXS-97 (Sheldrick, 1990)'
_diffrn_ambient_temperature 293(2)
_diffrn_measured_fraction_theta_full 0.989
_diffrn_measured_fraction_theta_max 0.989
_diffrn_radiation_monochromator graphite
_diffrn_radiation_source 'fine-focus sealed tube'
_diffrn_radiation_type MoK\a
_diffrn_radiation_wavelength 0.71073
_diffrn_reflns_av_R_equivalents 0.0665
_diffrn_reflns_av_sigmaI/netI 0.0779
_diffrn_reflns_limit_h_max 19
_diffrn_reflns_limit_h_min -20
_diffrn_reflns_limit_k_max 21
_diffrn_reflns_limit_k_min -21
_diffrn_reflns_limit_l_max 23
_diffrn_reflns_limit_l_min -23
_diffrn_reflns_number 45692
_diffrn_reflns_theta_full 27.46
_diffrn_reflns_theta_max 27.46
_diffrn_reflns_theta_min 2.38
_exptl_absorpt_coefficient_mu 8.406
_exptl_crystal_density_diffrn 1.951
_exptl_crystal_density_method 'not measured'
_exptl_crystal_F_000 2106
_platon_squeeze_details
;
The unit cell contains 3 methylene chloridemolecules which have been treated 
as a diffuse contribution to the overall scattering without specific atom 
positions by SQUEEZE/PLATON. 
;
_refine_diff_density_max 2.874
_refine_diff_density_min -2.875
_refine_diff_density_rms 0.177
_refine_ls_extinction_method none
_refine_ls_goodness_of_fit_ref 0.960
_refine_ls_hydrogen_treatment mixed
_refine_ls_matrix_type full
_refine_ls_number_parameters 775
_refine_ls_number_reflns 17287
_refine_ls_number_restraints 321
_refine_ls_restrained_S_all 0.963
_refine_ls_R_factor_all 0.0704
_refine_ls_R_factor_gt 0.0545
_refine_ls_shift/su_max 0.003
_refine_ls_shift/su_mean 0.000
_refine_ls_structure_factor_coef Fsqd
_refine_ls_weighting_details 'calc w=1/[\s^2^(Fo^2^)+(0.0579P)^2^+0.0000P] where P=(Fo^2^+2Fc^2^)/3'
_refine_ls_weighting_scheme calc
_refine_ls_wR_factor_gt 0.1337
_refine_ls_wR_factor_ref 0.1417
_reflns_number_gt 11363
_reflns_number_total 17287
_reflns_threshold_expression >2sigma(I)
_cod_data_source_file om400685y_si_003.cif
_cod_data_source_block complex_8
_cod_depositor_comments
;
The following automatic conversions were performed:

'_symmetry_cell_setting' value 'Triclinic' changed to 'triclinic'
according to /home/saulius/struct/CIF-dictionaries/cif_core.dic
dictionary named 'cif_core.dic' version 2.4.2 from 2011-04-26.

Automatic conversion script
Id: cif_fix_values 1891 2012-01-12 08:04:46Z andrius 

2021-04-11
Z value and formula fixed to values more according to usual
chemical conventions.                 miguel
;
_cod_original_formula_sum 'C147 H114 Ag4 Au8 Cl8 O8 P6'
_cod_original_formula_weight 4485.01
_cod_original_formula_units_Z 1
_cod_original_cell_volume 3817.8(9)
_cod_original_sg_symbol_H-M P-1
_cod_database_code 4081608

loop_
_symmetry_equiv_pos_as_xyz
'x, y, z'
'-x, -y, -z'

loop_
_atom_site_label
_atom_site_type_symbol
_atom_site_fract_x
_atom_site_fract_y
_atom_site_fract_z
_atom_site_U_iso_or_equiv
_atom_site_adp_type
_atom_site_occupancy
_atom_site_symmetry_multiplicity
_atom_site_calc_flag
_atom_site_refinement_flags
Au1 Au 0.78480(2) 0.82036(2) 0.46467(2) 0.06255(11) Uani 1 1 d .
Au2 Au 0.73253(2) 1.02039(2) 0.47598(2) 0.05757(11) Uani 1 1 d .
Au3 Au 0.70251(3) 1.23874(3) 0.45658(2) 0.06439(11) Uani 1 1 d .
Au4 Au 0.56069(2) 0.97116(2) 0.41616(2) 0.05992(11) Uani 1 1 d .
Ag1 Ag 0.62289(5) 0.85146(6) 0.59142(5) 0.0739(2) Uani 1 1 d .
Ag2 Ag 0.57114(5) 1.13741(5) 0.56460(5) 0.0738(2) Uani 1 1 d .
Cl1 Cl 0.7523(3) 0.2102(3) 0.0414(2) 0.1164(12) Uani 1 1 d .
P1 P 0.80694(16) 0.88865(16) 0.32276(16) 0.0612(6) Uani 1 1 d .
P2 P 0.75876(17) 1.27260(17) 0.32191(16) 0.0611(6) Uani 1 1 d .
P3 P 0.79521(15) 1.06613(16) 0.34231(13) 0.0517(5) Uani 1 1 d .
O1 O 0.756(3) 0.1340(16) 0.0731(11) 0.52(3) Uani 1 1 d .
O2 O 0.7815(14) 0.2428(15) 0.0787(8) 0.286(11) Uani 1 1 d .
O3 O 0.6738(11) 0.222(3) 0.0691(19) 0.47(3) Uani 1 1 d .
O4 O 0.7679(9) 0.2449(8) -0.0448(5) 0.165(5) Uani 1 1 d .
C1 C 0.7496(6) 1.1985(6) 0.2766(5) 0.058(2) Uani 1 1 d .
H1A H 0.7829 1.2105 0.2226 0.070 Uiso 1 1 calc R
H1B H 0.6849 1.2184 0.2665 0.070 Uiso 1 1 calc R
C2 C 0.7678(6) 1.0203(5) 0.2785(5) 0.0544(19) Uani 1 1 d .
H2A H 0.7963 1.0421 0.2229 0.065 Uiso 1 1 calc R
H2B H 0.7012 1.0473 0.2724 0.065 Uiso 1 1 calc R
C3 C 0.9289(7) 0.8472(7) 0.2864(7) 0.079(2) Uani 1 1 d U
C4 C 0.9501(9) 0.8714(10) 0.2025(9) 0.111(4) Uani 1 1 d U
H4A H 0.9054 0.9113 0.1620 0.133 Uiso 1 1 calc R
C5 C 1.0473(10) 0.8306(12) 0.1812(11) 0.137(4) Uani 1 1 d U
H5A H 1.0662 0.8459 0.1249 0.164 Uiso 1 1 calc R
C6 C 1.1097(11) 0.7726(12) 0.2388(12) 0.143(5) Uani 1 1 d U
H6A H 1.1694 0.7405 0.2227 0.171 Uiso 1 1 calc R
C7 C 1.0902(9) 0.7577(10) 0.3214(11) 0.133(5) Uani 1 1 d U
H7A H 1.1375 0.7251 0.3593 0.160 Uiso 1 1 calc R
C8 C 0.9964(8) 0.7928(8) 0.3484(9) 0.110(4) Uani 1 1 d U
H8A H 0.9800 0.7805 0.4047 0.132 Uiso 1 1 calc R
C9 C 0.9197(6) 1.0285(6) 0.3370(6) 0.063(2) Uani 1 1 d .
C10 C 0.9687(7) 1.0411(7) 0.2609(6) 0.073(3) Uani 1 1 d .
H10A H 0.9365 1.0699 0.2119 0.087 Uiso 1 1 calc R
C11 C 1.0637(8) 1.0122(9) 0.2556(8) 0.102(4) Uani 1 1 d .
H11A H 1.0954 1.0216 0.2038 0.123 Uiso 1 1 calc R
C12 C 1.1103(8) 0.9701(8) 0.3270(9) 0.097(4) Uani 1 1 d .
H12A H 1.1745 0.9506 0.3236 0.116 Uiso 1 1 calc R
C13 C 1.0664(9) 0.9553(11) 0.4031(10) 0.131(6) Uani 1 1 d .
H13A H 1.1001 0.9276 0.4511 0.157 Uiso 1 1 calc R
C14 C 0.9673(7) 0.9829(8) 0.4097(6) 0.089(3) Uani 1 1 d .
H14A H 0.9362 0.9701 0.4619 0.106 Uiso 1 1 calc R
C15 C 0.7475(7) 0.8622(6) 0.2669(5) 0.071(2) Uani 1 1 d DU
C16 C 0.7465(8) 0.7703(6) 0.2989(7) 0.099(3) Uani 1 1 d DU
H16A H 0.7734 0.7259 0.3502 0.118 Uiso 1 1 calc R
C17 C 0.7075(10) 0.7417(8) 0.2578(8) 0.128(5) Uani 1 1 d DU
H17A H 0.7129 0.6777 0.2777 0.153 Uiso 1 1 calc R
C18 C 0.6601(11) 0.8111(8) 0.1862(8) 0.148(6) Uani 1 1 d DU
H18A H 0.6260 0.7958 0.1617 0.178 Uiso 1 1 calc R
C19 C 0.6621(11) 0.9031(9) 0.1501(8) 0.147(6) Uani 1 1 d DU
H19A H 0.6363 0.9470 0.0982 0.176 Uiso 1 1 calc R
C20 C 0.7036(8) 0.9280(7) 0.1929(6) 0.104(4) Uani 1 1 d DU
H20A H 0.7017 0.9910 0.1711 0.124 Uiso 1 1 calc R
C21 C 0.8781(6) 1.2611(7) 0.3106(6) 0.066(2) Uani 1 1 d .
C22 C 0.9213(8) 1.2395(11) 0.3804(7) 0.115(5) Uani 1 1 d .
H22A H 0.8887 1.2323 0.4317 0.138 Uiso 1 1 calc R
C23 C 1.0165(10) 1.2283(11) 0.3732(10) 0.123(5) Uani 1 1 d .
H23A H 1.0462 1.2119 0.4206 0.147 Uiso 1 1 calc R
C24 C 1.0637(10) 1.2409(12) 0.2997(12) 0.129(5) Uani 1 1 d .
H24A H 1.1255 1.2336 0.2957 0.155 Uiso 1 1 calc R
C25 C 1.0187(10) 1.2652(11) 0.2283(9) 0.121(5) Uani 1 1 d .
H25A H 1.0496 1.2765 0.1761 0.145 Uiso 1 1 calc R
C26 C 0.9286(8) 1.2721(10) 0.2373(8) 0.102(4) Uani 1 1 d .
H26A H 0.9003 1.2850 0.1903 0.122 Uiso 1 1 calc R
C27 C 0.7001(7) 1.3947(7) 0.2494(7) 0.078(2) Uani 1 1 d U
C28 C 0.6853(8) 1.4228(8) 0.1670(7) 0.090(3) Uani 1 1 d U
H28A H 0.7045 1.3755 0.1459 0.108 Uiso 1 1 calc R
C29 C 0.6427(9) 1.5190(9) 0.1133(9) 0.121(4) Uani 1 1 d U
H29A H 0.6356 1.5363 0.0569 0.145 Uiso 1 1 calc R
C30 C 0.6120(11) 1.5866(10) 0.1461(11) 0.130(4) Uani 1 1 d U
H30A H 0.5837 1.6512 0.1109 0.156 Uiso 1 1 calc R
C31 C 0.6206(10) 1.5645(9) 0.2265(10) 0.128(4) Uani 1 1 d U
H31A H 0.5968 1.6126 0.2472 0.153 Uiso 1 1 calc R
C32 C 0.6670(9) 1.4659(8) 0.2806(9) 0.110(3) Uani 1 1 d U
H32A H 0.6749 1.4496 0.3366 0.132 Uiso 1 1 calc R
C33 C 0.6582(6) 1.2190(7) 0.5747(7) 0.066(2) Uani 1 1 d .
C34 C 0.6379(6) 1.2081(7) 0.6477(7) 0.067(2) Uani 1 1 d .
C35 C 0.6215(7) 1.1949(7) 0.7343(7) 0.081(3) Uani 1 1 d DU
C36 C 0.6383(9) 1.2520(9) 0.7585(8) 0.132(4) Uani 1 1 d DU
H36A H 0.6577 1.3015 0.7193 0.158 Uiso 1 1 calc R
C37 C 0.6268(11) 1.2371(11) 0.8420(9) 0.154(5) Uani 1 1 d DU
H37A H 0.6363 1.2788 0.8580 0.184 Uiso 1 1 calc R
C38 C 0.6023(12) 1.1641(12) 0.9012(9) 0.155(5) Uani 1 1 d DU
H38A H 0.6044 1.1481 0.9582 0.186 Uiso 1 1 calc R
C39 C 0.5752(13) 1.1168(12) 0.8748(9) 0.162(5) Uani 1 1 d DU
H39A H 0.5484 1.0730 0.9129 0.195 Uiso 1 1 calc R
C40 C 0.5858(11) 1.1307(9) 0.7933(7) 0.127(4) Uani 1 1 d DU
H40A H 0.5677 1.0945 0.7770 0.153 Uiso 1 1 calc R
C41 C 0.6862(6) 0.9760(6) 0.5983(5) 0.057(2) Uani 1 1 d .
C42 C 0.6699(6) 0.9454(6) 0.6712(6) 0.059(2) Uani 1 1 d .
C43 C 0.6524(7) 0.9059(7) 0.7632(6) 0.066(2) Uani 1 1 d .
C44 C 0.7163(9) 0.8874(10) 0.8133(8) 0.113(4) Uani 1 1 d .
H44A H 0.7709 0.8981 0.7901 0.135 Uiso 1 1 calc R
C45 C 0.7012(11) 0.8529(12) 0.8980(8) 0.135(6) Uani 1 1 d .
H45A H 0.7435 0.8440 0.9326 0.163 Uiso 1 1 calc R
C46 C 0.6216(12) 0.8306(10) 0.9334(8) 0.121(5) Uani 1 1 d .
H46A H 0.6140 0.8007 0.9913 0.145 Uiso 1 1 calc R
C47 C 0.5589(10) 0.8524(10) 0.8840(8) 0.113(4) Uani 1 1 d .
H47A H 0.5051 0.8395 0.9065 0.136 Uiso 1 1 calc R
C48 C 0.5722(8) 0.8945(9) 0.7979(7) 0.099(4) Uani 1 1 d .
H48A H 0.5244 0.9156 0.7633 0.119 Uiso 1 1 calc R
C49 C 0.7747(6) 0.7419(6) 0.5896(6) 0.059(2) Uani 1 1 d .
C50 C 0.7711(6) 0.6889(6) 0.6595(6) 0.064(2) Uani 1 1 d .
C51 C 0.7782(7) 0.6147(7) 0.7465(7) 0.075(3) Uani 1 1 d .
C52 C 0.7577(9) 0.6384(8) 0.8156(7) 0.099(4) Uani 1 1 d .
H52A H 0.7373 0.7025 0.8086 0.119 Uiso 1 1 calc R
C53 C 0.7681(11) 0.5651(12) 0.8951(9) 0.134(5) Uani 1 1 d .
H53A H 0.7592 0.5806 0.9411 0.160 Uiso 1 1 calc R
C54 C 0.7908(12) 0.4718(12) 0.9086(11) 0.150(7) Uani 1 1 d .
H54A H 0.7931 0.4248 0.9630 0.180 Uiso 1 1 calc R
C55 C 0.8095(12) 0.4489(11) 0.8432(11) 0.147(6) Uani 1 1 d .
H55A H 0.8255 0.3846 0.8526 0.176 Uiso 1 1 calc R
C56 C 0.8063(9) 0.5146(8) 0.7631(8) 0.106(4) Uani 1 1 d .
H56A H 0.8224 0.4949 0.7188 0.127 Uiso 1 1 calc R
C57 C 0.7006(8) 0.5889(7) 0.5326(8) 0.102(3) Uani 1 1 d U
H57A H 0.7344 0.6144 0.5465 0.122 Uiso 1 1 calc R
C58 C 0.7316(9) 0.4867(8) 0.5575(10) 0.129(4) Uani 1 1 d U
H58A H 0.7839 0.4468 0.5898 0.155 Uiso 1 1 calc R
C59 C 0.6895(9) 0.4472(8) 0.5368(10) 0.119(4) Uani 1 1 d U
H59A H 0.7085 0.3805 0.5559 0.142 Uiso 1 1 calc R
C60 C 0.6174(8) 0.5073(8) 0.4864(9) 0.109(4) Uani 1 1 d U
H60A H 0.5890 0.4812 0.4674 0.131 Uiso 1 1 calc R
C61 C 0.5829(7) 0.6076(8) 0.4614(9) 0.101(3) Uani 1 1 d U
H61A H 0.5330 0.6469 0.4261 0.121 Uiso 1 1 calc R
C62 C 0.6236(6) 0.6479(6) 0.4896(7) 0.076(3) Uani 1 1 d U
C63 C 0.5915(6) 0.7491(6) 0.4694(6) 0.063(2) Uani 1 1 d .
C64 C 0.5807(6) 0.8312(6) 0.4545(6) 0.063(2) Uani 1 1 d .
C65 C 0.5359(6) 1.1133(7) 0.3625(6) 0.066(2) Uani 1 1 d .
C66 C 0.5118(6) 1.1993(8) 0.3196(7) 0.074(3) Uani 1 1 d .
C67 C 0.4923(7) 1.2960(9) 0.2682(8) 0.102(3) Uani 1 1 d DU
C68 C 0.4960(8) 1.3257(9) 0.1828(9) 0.135(4) Uani 1 1 d DU
H68A H 0.5155 1.2792 0.1607 0.161 Uiso 1 1 calc R
C69 C 0.4719(11) 1.4220(10) 0.1277(11) 0.169(5) Uani 1 1 d DU
H69A H 0.4812 1.4412 0.0699 0.203 Uiso 1 1 calc R
C70 C 0.4335(12) 1.4870(12) 0.1646(11) 0.179(7) Uani 1 1 d DU
H70A H 0.3993 1.5507 0.1316 0.215 Uiso 1 1 calc R
C71 C 0.4426(11) 1.4633(9) 0.2479(11) 0.169(6) Uani 1 1 d DU
H71A H 0.4322 1.5093 0.2685 0.202 Uiso 1 1 calc R
C72 C 0.4682(9) 1.3663(8) 0.2982(10) 0.136(4) Uani 1 1 d DU
H72A H 0.4694 1.3471 0.3559 0.163 Uiso 1 1 calc R

loop_
_atom_site_aniso_label
_atom_site_aniso_U_11
_atom_site_aniso_U_22
_atom_site_aniso_U_33
_atom_site_aniso_U_23
_atom_site_aniso_U_13
_atom_site_aniso_U_12
Au1 0.0646(2) 0.0635(2) 0.0585(2) -0.02126(17) -0.00247(17) -0.02572(17)
Au2 0.0626(2) 0.0673(2) 0.04373(19) -0.02577(15) 0.00661(16) -0.02498(17)
Au3 0.0688(2) 0.0819(2) 0.0582(2) -0.03927(19) 0.00599(18) -0.03378(19)
Au4 0.0514(2) 0.0640(2) 0.0626(2) -0.02626(17) -0.00131(16) -0.01902(16)
Ag1 0.0540(4) 0.0914(5) 0.0678(5) -0.0302(4) -0.0004(3) -0.0216(4)
Ag2 0.0604(4) 0.0765(5) 0.0875(6) -0.0356(4) -0.0032(4) -0.0247(4)
Cl1 0.189(4) 0.116(2) 0.0543(18) -0.0337(17) 0.006(2) -0.071(3)
P1 0.0614(14) 0.0621(13) 0.0629(15) -0.0307(11) 0.0053(11) -0.0226(11)
P2 0.0661(15) 0.0723(14) 0.0577(15) -0.0322(12) 0.0042(11) -0.0335(12)
P3 0.0521(12) 0.0667(12) 0.0396(11) -0.0256(10) 0.0035(9) -0.0225(10)
O1 1.27(9) 0.26(2) 0.113(13) 0.006(13) -0.03(3) -0.46(4)
O2 0.44(3) 0.52(3) 0.122(11) -0.178(16) 0.094(13) -0.37(3)
O3 0.074(10) 0.89(7) 0.50(4) -0.44(4) 0.028(15) -0.09(2)
O4 0.274(14) 0.212(11) 0.052(5) -0.038(6) 0.011(7) -0.152(10)
C1 0.058(5) 0.069(5) 0.054(5) -0.028(4) -0.002(4) -0.025(4)
C2 0.065(5) 0.059(4) 0.042(5) -0.021(4) 0.002(4) -0.027(4)
C3 0.077(6) 0.078(6) 0.086(6) -0.045(5) 0.010(5) -0.025(5)
C4 0.092(6) 0.157(9) 0.102(7) -0.085(7) 0.023(6) -0.038(6)
C5 0.106(8) 0.184(11) 0.136(9) -0.109(8) 0.031(6) -0.036(8)
C6 0.096(8) 0.149(10) 0.166(11) -0.082(10) 0.016(7) -0.018(7)
C7 0.077(6) 0.117(8) 0.148(9) -0.027(9) 0.001(7) -0.015(6)
C8 0.075(6) 0.090(7) 0.121(8) -0.028(6) -0.006(5) -0.005(6)
C9 0.057(5) 0.079(6) 0.056(6) -0.034(5) -0.005(4) -0.018(4)
C10 0.061(6) 0.086(6) 0.065(7) -0.028(5) 0.003(5) -0.026(5)
C11 0.072(8) 0.135(10) 0.082(9) -0.034(8) -0.008(7) -0.030(7)
C12 0.061(7) 0.108(9) 0.100(10) -0.033(8) 0.006(7) -0.024(6)
C13 0.078(9) 0.173(14) 0.129(13) -0.077(11) -0.051(9) 0.004(9)
C14 0.061(6) 0.131(9) 0.051(6) -0.030(6) 0.000(5) -0.021(6)
C15 0.087(7) 0.081(5) 0.057(5) -0.045(4) 0.009(4) -0.029(5)
C16 0.127(9) 0.092(6) 0.097(8) -0.052(5) -0.012(7) -0.039(7)
C17 0.181(13) 0.103(8) 0.141(12) -0.068(7) -0.022(9) -0.063(9)
C18 0.205(14) 0.138(9) 0.165(14) -0.084(8) -0.058(10) -0.071(10)
C19 0.218(14) 0.124(8) 0.137(12) -0.056(8) -0.077(10) -0.060(10)
C20 0.142(10) 0.090(6) 0.104(9) -0.037(5) -0.038(7) -0.052(7)
C21 0.074(6) 0.080(6) 0.065(6) -0.033(5) 0.005(5) -0.047(5)
C22 0.106(9) 0.221(15) 0.068(8) -0.071(9) 0.018(7) -0.101(10)
C23 0.111(11) 0.170(14) 0.108(12) -0.030(10) -0.022(9) -0.089(10)
C24 0.093(10) 0.190(15) 0.155(16) -0.088(13) 0.030(10) -0.094(10)
C25 0.123(12) 0.179(14) 0.100(11) -0.064(10) 0.035(9) -0.102(11)
C26 0.074(7) 0.170(12) 0.089(9) -0.064(8) 0.024(6) -0.070(8)
C27 0.084(6) 0.076(5) 0.085(6) -0.040(5) -0.001(5) -0.032(5)
C28 0.107(7) 0.077(5) 0.082(6) -0.020(5) -0.006(6) -0.040(5)
C29 0.125(9) 0.098(7) 0.108(8) -0.014(5) -0.025(7) -0.031(7)
C30 0.148(10) 0.074(6) 0.138(9) -0.009(6) -0.016(9) -0.045(7)
C31 0.161(10) 0.071(5) 0.147(9) -0.035(7) -0.015(9) -0.044(7)
C32 0.153(9) 0.074(5) 0.113(8) -0.038(5) -0.018(7) -0.045(6)
C33 0.061(6) 0.079(6) 0.074(7) -0.044(5) 0.006(5) -0.030(5)
C34 0.044(5) 0.085(6) 0.080(7) -0.047(5) -0.006(5) -0.015(4)
C35 0.106(7) 0.100(7) 0.068(6) -0.050(5) 0.018(5) -0.057(6)
C36 0.203(11) 0.169(9) 0.086(7) -0.075(7) 0.032(8) -0.118(8)
C37 0.226(12) 0.204(11) 0.090(8) -0.088(8) 0.015(9) -0.110(9)
C38 0.220(12) 0.197(12) 0.065(7) -0.063(7) 0.008(8) -0.088(10)
C39 0.264(13) 0.164(10) 0.078(7) -0.056(7) 0.036(9) -0.108(9)
C40 0.221(11) 0.124(8) 0.075(7) -0.056(6) 0.038(8) -0.102(7)
C41 0.057(5) 0.064(5) 0.043(5) -0.021(4) 0.005(4) -0.020(4)
C42 0.063(5) 0.070(5) 0.048(5) -0.025(4) 0.006(4) -0.029(4)
C43 0.073(6) 0.084(6) 0.041(5) -0.024(4) 0.008(5) -0.035(5)
C44 0.092(9) 0.170(13) 0.080(9) -0.059(9) -0.011(7) -0.039(8)
C45 0.161(14) 0.198(16) 0.053(8) -0.031(9) -0.019(9) -0.084(13)
C46 0.182(15) 0.137(12) 0.057(8) -0.017(7) 0.001(9) -0.097(11)
C47 0.134(12) 0.149(12) 0.066(8) -0.040(8) 0.041(8) -0.086(10)
C48 0.100(9) 0.156(11) 0.057(7) -0.049(7) 0.020(6) -0.065(8)
C49 0.058(5) 0.069(5) 0.054(5) -0.021(4) -0.001(4) -0.030(4)
C50 0.054(5) 0.064(5) 0.072(7) -0.020(5) -0.002(5) -0.027(4)
C51 0.084(7) 0.066(6) 0.067(7) -0.004(5) -0.007(5) -0.044(5)
C52 0.138(11) 0.083(7) 0.068(8) -0.016(6) 0.014(7) -0.057(7)
C53 0.147(13) 0.147(14) 0.071(9) -0.016(9) 0.016(9) -0.061(11)
C54 0.154(15) 0.104(11) 0.095(12) 0.019(9) -0.007(11) -0.022(10)
C55 0.180(17) 0.107(11) 0.096(12) -0.006(10) -0.019(12) -0.032(10)
C56 0.144(11) 0.071(7) 0.093(9) -0.009(6) -0.023(8) -0.049(7)
C57 0.103(7) 0.061(5) 0.142(9) -0.034(6) -0.042(6) -0.021(5)
C58 0.132(9) 0.070(5) 0.181(11) -0.049(7) -0.063(8) -0.009(6)
C59 0.109(8) 0.073(6) 0.186(11) -0.064(7) -0.022(7) -0.024(5)
C60 0.097(7) 0.099(6) 0.172(11) -0.091(7) -0.011(6) -0.031(5)
C61 0.070(6) 0.098(6) 0.157(10) -0.082(6) -0.021(6) -0.009(5)
C62 0.056(5) 0.064(5) 0.112(8) -0.044(5) -0.006(5) -0.017(4)
C63 0.059(5) 0.061(5) 0.066(6) -0.025(4) 0.006(4) -0.024(4)
C64 0.061(5) 0.071(6) 0.054(5) -0.027(4) -0.007(4) -0.018(4)
C65 0.048(5) 0.087(7) 0.063(6) -0.033(5) 0.008(4) -0.028(5)
C66 0.043(5) 0.081(7) 0.097(8) -0.040(6) -0.004(5) -0.018(5)
C67 0.067(6) 0.086(6) 0.137(8) -0.027(6) 0.010(7) -0.039(6)
C68 0.156(10) 0.098(7) 0.140(8) 0.001(6) -0.033(9) -0.077(7)
C69 0.183(12) 0.114(8) 0.172(10) 0.012(7) -0.047(10) -0.075(9)
C70 0.146(11) 0.086(7) 0.208(12) 0.012(8) -0.022(12) -0.023(9)
C71 0.153(10) 0.082(6) 0.204(12) -0.020(8) 0.039(11) -0.045(8)
C72 0.119(9) 0.073(6) 0.174(9) -0.033(6) 0.054(8) -0.043(6)

loop_
_atom_type_symbol
_atom_type_description
_atom_type_scat_dispersion_real
_atom_type_scat_dispersion_imag
_atom_type_scat_source
C C 0.0033 0.0016 'International Tables Vol C Tables 4.2.6.8 and 6.1.1.4'
H H 0.0000 0.0000 'International Tables Vol C Tables 4.2.6.8 and 6.1.1.4'
O O 0.0106 0.0060 'International Tables Vol C Tables 4.2.6.8 and 6.1.1.4'
P P 0.1023 0.0942 'International Tables Vol C Tables 4.2.6.8 and 6.1.1.4'
Cl Cl 0.1484 0.1585 'International Tables Vol C Tables 4.2.6.8 and 6.1.1.4'
Ag Ag -0.8971 1.1015 'International Tables Vol C Tables 4.2.6.8 and 6.1.1.4'
Au Au -2.0133 8.8022 'International Tables Vol C Tables 4.2.6.8 and 6.1.1.4'

loop_
_geom_angle_atom_site_label_1
_geom_angle_atom_site_label_2
_geom_angle_atom_site_label_3
_geom_angle
_geom_angle_site_symmetry_1
_geom_angle_site_symmetry_3
C49 Au1 P1 172.1(3) . .
C49 Au1 Ag1 49.8(2) . .
P1 Au1 Ag1 136.08(6) . .
C49 Au1 Au2 96.8(2) . .
P1 Au1 Au2 90.79(6) . .
Ag1 Au1 Au2 69.304(19) . .
C41 Au2 P3 175.8(2) . .
C41 Au2 Ag2 51.0(2) . .
P3 Au2 Ag2 131.46(6) . .
C41 Au2 Au1 95.0(2) . .
P3 Au2 Au1 84.90(5) . .
Ag2 Au2 Au1 133.68(2) . .
C41 Au2 Au3 95.0(2) . .
P3 Au2 Au3 84.90(5) . .
Ag2 Au2 Au3 56.253(18) . .
Au1 Au2 Au3 169.517(15) . .
C33 Au3 P2 173.9(2) . .
C33 Au3 Ag2 51.6(2) . .
P2 Au3 Ag2 134.36(6) . .
C33 Au3 Au2 96.1(2) . .
P2 Au3 Au2 89.32(6) . .
Ag2 Au3 Au2 58.407(18) . .
C65 Au4 C64 172.0(3) . .
C65 Au4 Ag1 121.4(3) . .
C64 Au4 Ag1 66.5(2) . .
C65 Au4 Ag1 49.4(2) . 2_676
C64 Au4 Ag1 130.0(3) . 2_676
Ag1 Au4 Ag1 110.74(2) . 2_676
C65 Au4 Ag2 129.0(2) . 2_676
C64 Au4 Ag2 46.7(2) . 2_676
Ag1 Au4 Ag2 93.35(3) . 2_676
Ag1 Au4 Ag2 85.54(2) 2_676 2_676
C49 Ag1 C65 151.4(3) . 2_676
C49 Ag1 C66 123.5(3) . 2_676
C65 Ag1 C66 27.9(3) 2_676 2_676
C49 Ag1 C50 25.5(3) . .
C65 Ag1 C50 128.6(3) 2_676 .
C66 Ag1 C50 101.4(3) 2_676 .
C49 Ag1 C41 90.9(3) . .
C65 Ag1 C41 110.5(3) 2_676 .
C66 Ag1 C41 127.1(3) 2_676 .
C50 Ag1 C41 96.9(3) . .
C49 Ag1 Au4 108.9(2) . .
C65 Ag1 Au4 88.4(2) 2_676 .
C66 Ag1 Au4 107.1(2) 2_676 .
C50 Ag1 Au4 132.5(2) . .
C41 Ag1 Au4 95.26(18) . .
C49 Ag1 Au1 41.3(2) . .
C65 Ag1 Au1 154.0(2) 2_676 .
C66 Ag1 Au1 147.7(2) 2_676 .
C50 Ag1 Au1 66.7(2) . .
C41 Ag1 Au1 84.97(18) . .
Au4 Ag1 Au1 68.86(2) . .
C49 Ag1 Au4 168.2(2) . 2_676
C65 Ag1 Au4 39.7(2) 2_676 2_676
C66 Ag1 Au4 67.2(2) 2_676 2_676
C50 Ag1 Au4 158.3(2) . 2_676
C41 Ag1 Au4 77.80(17) . 2_676
Au4 Ag1 Au4 69.26(2) . 2_676
Au1 Ag1 Au4 132.64(3) . 2_676
C64 Ag2 C33 138.3(3) 2_676 .
C64 Ag2 C41 120.2(3) 2_676 .
C33 Ag2 C41 101.2(3) . .
C64 Ag2 C63 28.9(3) 2_676 2_676
C33 Ag2 C63 109.7(3) . 2_676
C41 Ag2 C63 149.1(3) . 2_676
C64 Ag2 Au3 131.0(2) 2_676 .
C33 Ag2 Au3 40.9(2) . .
C41 Ag2 Au3 95.0(2) . .
C63 Ag2 Au3 109.4(2) 2_676 .
C64 Ag2 Au2 120.0(2) 2_676 .
C33 Ag2 Au2 94.0(2) . .
C41 Ag2 Au2 40.9(2) . .
C63 Ag2 Au2 135.2(2) 2_676 .
Au3 Ag2 Au2 65.34(2) . .
C64 Ag2 Au4 39.2(2) 2_676 2_676
C33 Ag2 Au4 169.5(2) . 2_676
C41 Ag2 Au4 81.3(2) . 2_676
C63 Ag2 Au4 68.0(2) 2_676 2_676
Au3 Ag2 Au4 149.50(3) . 2_676
Au2 Ag2 Au4 94.51(2) . 2_676
O1 Cl1 O3 79(2) . .
O1 Cl1 O2 119.3(16) . .
O3 Cl1 O2 102.9(15) . .
O1 Cl1 O4 116.0(11) . .
O3 Cl1 O4 118.7(15) . .
O2 Cl1 O4 114.8(8) . .
C15 P1 C2 105.2(4) . .
C15 P1 C3 104.4(5) . .
C2 P1 C3 105.3(4) . .
C15 P1 Au1 113.0(3) . .
C2 P1 Au1 114.2(3) . .
C3 P1 Au1 113.9(4) . .
C21 P2 C27 103.7(5) . .
C21 P2 C1 107.6(4) . .
C27 P2 C1 104.0(4) . .
C21 P2 Au3 112.8(3) . .
C27 P2 Au3 114.2(4) . .
C1 P2 Au3 113.6(3) . .
C9 P3 C2 106.2(4) . .
C9 P3 C1 106.3(4) . .
C2 P3 C1 100.7(4) . .
C9 P3 Au2 114.2(3) . .
C2 P3 Au2 113.1(3) . .
C1 P3 Au2 115.1(3) . .
Cl1 O1 O3 53.1(16) . .
Cl1 O3 O1 47.6(11) . .
P2 C1 P3 114.7(4) . .
P3 C2 P1 113.2(4) . .
C4 C3 C8 123.3(11) . .
C4 C3 P1 119.7(9) . .
C8 C3 P1 117.0(9) . .
C3 C4 C5 115.2(13) . .
C6 C5 C4 122.0(16) . .
C5 C6 C7 122.5(16) . .
C6 C7 C8 118.7(15) . .
C3 C8 C7 117.4(13) . .
C14 C9 C10 119.1(9) . .
C14 C9 P3 119.8(8) . .
C10 C9 P3 121.0(7) . .
C11 C10 C9 121.9(10) . .
C12 C11 C10 118.8(12) . .
C13 C12 C11 122.1(12) . .
C12 C13 C14 119.6(11) . .
C9 C14 C13 118.3(10) . .
C20 C15 C16 117.8(9) . .
C20 C15 P1 123.8(6) . .
C16 C15 P1 118.4(7) . .
C17 C16 C15 122.6(10) . .
C16 C17 C18 117.6(11) . .
C17 C18 C19 121.4(11) . .
C18 C19 C20 118.3(11) . .
C15 C20 C19 121.7(10) . .
C26 C21 C22 117.7(10) . .
C26 C21 P2 123.9(8) . .
C22 C21 P2 118.4(8) . .
C21 C22 C23 119.3(11) . .
C24 C23 C22 121.2(13) . .
C23 C24 C25 119.2(12) . .
C26 C25 C24 118.6(13) . .
C21 C26 C25 123.8(12) . .
C28 C27 C32 117.5(11) . .
C28 C27 P2 125.8(8) . .
C32 C27 P2 116.7(9) . .
C27 C28 C29 123.0(12) . .
C30 C29 C28 117.6(15) . .
C31 C30 C29 122.9(14) . .
C30 C31 C32 119.1(14) . .
C27 C32 C31 119.8(13) . .
C34 C33 Au3 174.3(8) . .
C34 C33 Ag2 97.8(7) . .
Au3 C33 Ag2 87.5(3) . .
C33 C34 C35 175.2(9) . .
C36 C35 C40 116.7(11) . .
C36 C35 C34 119.0(10) . .
C40 C35 C34 124.3(9) . .
C35 C36 C37 119.4(13) . .
C38 C37 C36 122.2(14) . .
C39 C38 C37 116.9(15) . .
C38 C39 C40 120.8(16) . .
C35 C40 C39 122.9(13) . .
C42 C41 Au2 172.4(8) . .
C42 C41 Ag2 97.3(6) . .
Au2 C41 Ag2 88.1(3) . .
C42 C41 Ag1 87.2(6) . .
Au2 C41 Ag1 95.6(3) . .
Ag2 C41 Ag1 113.4(3) . .
C41 C42 C43 178.2(9) . .
C44 C43 C48 118.8(10) . .
C44 C43 C42 118.8(10) . .
C48 C43 C42 122.2(9) . .
C43 C44 C45 120.0(13) . .
C44 C45 C46 120.0(13) . .
C47 C46 C45 119.1(12) . .
C46 C47 C48 119.8(13) . .
C43 C48 C47 121.6(12) . .
C50 C49 Au1 173.2(9) . .
C50 C49 Ag1 94.8(7) . .
Au1 C49 Ag1 88.9(3) . .
C49 C50 C51 173.1(10) . .
C49 C50 Ag1 59.7(6) . .
C51 C50 Ag1 127.2(7) . .
C52 C51 C56 116.9(9) . .
C52 C51 C50 121.9(9) . .
C56 C51 C50 121.2(10) . .
C53 C52 C51 118.8(12) . .
C54 C53 C52 122.7(15) . .
C55 C54 C53 118.6(14) . .
C54 C55 C56 122.9(16) . .
C55 C56 C51 119.9(14) . .
C62 C57 C58 120.4(10) . .
C59 C58 C57 122.6(12) . .
C58 C59 C60 117.0(11) . .
C59 C60 C61 122.8(10) . .
C62 C61 C60 119.5(11) . .
C57 C62 C61 117.2(9) . .
C57 C62 C63 119.2(9) . .
C61 C62 C63 123.4(9) . .
C64 C63 C62 168.1(10) . .
C64 C63 Ag2 67.6(6) . 2_676
C62 C63 Ag2 124.3(6) . 2_676
C63 C64 Au4 173.4(8) . .
C63 C64 Ag2 83.5(6) . 2_676
Au4 C64 Ag2 94.1(3) . 2_676
C66 C65 Au4 167.7(9) . .
C66 C65 Ag1 85.1(6) . 2_676
Au4 C65 Ag1 90.9(3) . 2_676
C65 C66 C67 175.0(11) . .
C65 C66 Ag1 67.0(6) . 2_676
C67 C66 Ag1 118.0(7) . 2_676
C68 C67 C72 116.8(13) . .
C68 C67 C66 119.9(11) . .
C72 C67 C66 123.3(12) . .
C67 C68 C69 122.9(15) . .
C70 C69 C68 115.3(17) . .
C69 C70 C71 123.7(17) . .
C72 C71 C70 114.9(17) . .
C71 C72 C67 123.7(15) . .

loop_
_geom_bond_atom_site_label_1
_geom_bond_atom_site_label_2
_geom_bond_distance
_geom_bond_site_symmetry_2
Au1 C49 2.026(9) .
Au1 P1 2.277(3) .
Au1 Ag1 3.0678(9) .
Au1 Au2 3.1606(6) .
Au2 C41 2.039(8) .
Au2 P3 2.287(2) .
Au2 Ag2 3.1105(9) .
Au2 Au3 3.3187(7) .
Au3 C33 1.991(10) .
Au3 P2 2.271(3) .
Au3 Ag2 3.0364(9) .
Au4 C65 2.006(10) .
Au4 C64 2.009(9) .
Au4 Ag1 2.9680(10) .
Au4 Ag1 3.1391(9) 2_676
Au4 Ag2 3.1706(9) 2_676
Ag1 C49 2.343(9) .
Ag1 C65 2.385(8) 2_676
Ag1 C66 2.582(10) 2_676
Ag1 C50 2.704(9) .
Ag1 C41 2.704(8) .
Ag1 Au4 3.1391(9) 2_676
Ag2 C64 2.314(9) 2_676
Ag2 C33 2.381(8) .
Ag2 C41 2.417(8) .
Ag2 C63 2.488(9) 2_676
Ag2 Au4 3.1706(9) 2_676
Cl1 O1 1.114(15) .
Cl1 O3 1.206(18) .
Cl1 O2 1.268(12) .
Cl1 O4 1.383(9) .
P1 C15 1.792(9) .
P1 C2 1.825(8) .
P1 C3 1.843(10) .
P2 C21 1.801(9) .
P2 C27 1.805(11) .
P2 C1 1.807(8) .
P3 C9 1.803(9) .
P3 C2 1.821(8) .
P3 C1 1.864(8) .
O1 O3 1.48(4) .
C3 C4 1.365(15) .
C3 C8 1.412(15) .
C4 C5 1.447(17) .
C5 C6 1.31(2) .
C6 C7 1.36(2) .
C7 C8 1.418(17) .
C9 C14 1.373(12) .
C9 C10 1.385(12) .
C10 C11 1.376(13) .
C11 C12 1.353(15) .
C12 C13 1.350(17) .
C13 C14 1.440(15) .
C15 C20 1.374(5) .
C15 C16 1.377(5) .
C16 C17 1.376(5) .
C17 C18 1.378(5) .
C18 C19 1.380(5) .
C19 C20 1.382(5) .
C21 C26 1.356(14) .
C21 C22 1.380(13) .
C22 C23 1.431(16) .
C23 C24 1.335(18) .
C24 C25 1.404(19) .
C25 C26 1.368(15) .
C27 C28 1.366(14) .
C27 C32 1.388(14) .
C28 C29 1.393(15) .
C29 C30 1.358(18) .
C30 C31 1.332(19) .
C31 C32 1.431(16) .
C33 C34 1.218(12) .
C34 C35 1.435(13) .
C35 C36 1.335(12) .
C35 C40 1.346(12) .
C36 C37 1.376(13) .
C37 C38 1.346(14) .
C38 C39 1.311(14) .
C39 C40 1.346(13) .
C41 C42 1.177(11) .
C42 C43 1.478(12) .
C43 C44 1.342(14) .
C43 C48 1.343(13) .
C44 C45 1.359(16) .
C45 C46 1.404(18) .
C46 C47 1.299(17) .
C47 C48 1.381(15) .
C49 C50 1.168(12) .
C50 C51 1.479(13) .
C51 C52 1.386(15) .
C51 C56 1.432(14) .
C52 C53 1.381(16) .
C53 C54 1.35(2) .
C54 C55 1.32(2) .
C55 C56 1.351(18) .
C57 C62 1.333(13) .
C57 C58 1.431(13) .
C58 C59 1.305(15) .
C59 C60 1.342(16) .
C60 C61 1.400(14) .
C61 C62 1.383(13) .
C62 C63 1.428(12) .
C63 C64 1.210(11) .
C63 Ag2 2.488(9) 2_676
C64 Ag2 2.314(9) 2_676
C65 C66 1.212(12) .
C65 Ag1 2.385(8) 2_676
C66 C67 1.383(15) .
C66 Ag1 2.582(10) 2_676
C67 C68 1.368(12) .
C67 C72 1.374(12) .
C68 C69 1.386(12) .
C69 C70 1.370(13) .
C70 C71 1.375(13) .
C71 C72 1.374(12) .

loop_
_platon_squeeze_void_nr
_platon_squeeze_void_average_x
_platon_squeeze_void_average_y
_platon_squeeze_void_average_z
_platon_squeeze_void_volume
_platon_squeeze_void_count_electrons
_platon_squeeze_void_content
1 0.000 -0.015 0.008 779 113 ' '
2 0.477 0.665 0.011 12 1 ' '
3 0.523 0.335 -0.011 12 1 ' '
